data_4032024
loop_
_publ_author_name
'Della Sala, Paolo'
'Gaeta, Carmine'
'Navarra, Wanda'
'Talotta, Carmen'
'De Rosa, Margherita'
'Brancatelli, Giovanna'
'Geremia, Silvano'
'Capitelli, Francesco'
'Neri, Placido'

_publ_contact_author 'Dr. Francesco Capitelli'
_publ_section_title
;
 Improved Synthesis of Larger Resorcinarenes.
;
_journal_issue 13
_journal_name_full 'The Journal of organic chemistry'
_journal_page_first 5726
_journal_page_last 5731
_journal_paper_doi 10.1021/acs.joc.6b00803
_journal_volume 81
_journal_year 2016
_chemical_formula_moiety 'C40 H40 O8'
_chemical_formula_sum 'C40 H40 O8'
_chemical_formula_weight 648.72
_chemical_name_systematic
;
 ?
;
_space_group_IT_number 14
_symmetry_cell_setting monoclinic
_symmetry_space_group_name_Hall '-P 2ybc'
_symmetry_space_group_name_H-M 'P 1 21/c 1'
_atom_sites_solution_hydrogens geom
_atom_sites_solution_primary direct
_atom_sites_solution_secondary difmap
_audit_creation_method SHELXL-97
_cell_angle_alpha 90.00
_cell_angle_beta 100.81(3)
_cell_angle_gamma 90.00
_cell_formula_units_Z 4
_cell_length_a 8.864(3)
_cell_length_b 51.49(4)
_cell_length_c 7.808(3)
_cell_measurement_reflns_used 360
_cell_measurement_temperature 293(2)
_cell_measurement_theta_max 24.00
_cell_measurement_theta_min 3.00
_cell_volume 3500(3)
_computing_cell_refinement 'EVALCCD (Duisenberg et al., 2003)'
_computing_data_collection 'Collect (Nonius, 1998)'
_computing_data_reduction 'EVALCCD (Duisenberg et al., 2003)'
_computing_molecular_graphics 'DIAMOND 2.1e (1998-2001 Crystal Impact GbR)'
_computing_publication_material 'SHELXL-97 (Sheldrick, 1997)'
_computing_structure_refinement 'SHELXL-97 (Sheldrick, 1997)'
_computing_structure_solution 'SIR97 (Altomare et al. 1999)'
_diffrn_ambient_temperature 293(2)
_diffrn_measured_fraction_theta_full 0.989
_diffrn_measured_fraction_theta_max 0.989
_diffrn_radiation_monochromator graphite
_diffrn_radiation_source 'fine-focus sealed tube'
_diffrn_radiation_type MoK\a
_diffrn_radiation_wavelength 0.71073
_diffrn_reflns_av_R_equivalents 0.2868
_diffrn_reflns_av_sigmaI/netI 0.2846
_diffrn_reflns_limit_h_max 10
_diffrn_reflns_limit_h_min -10
_diffrn_reflns_limit_k_max 58
_diffrn_reflns_limit_k_min -55
_diffrn_reflns_limit_l_max 8
_diffrn_reflns_limit_l_min -7
_diffrn_reflns_number 28722
_diffrn_reflns_theta_full 24.12
_diffrn_reflns_theta_max 24.12
_diffrn_reflns_theta_min 5.07
_exptl_absorpt_coefficient_mu 0.085
_exptl_absorpt_correction_T_max 0.9983
_exptl_absorpt_correction_T_min 0.9932
_exptl_absorpt_correction_type none
_exptl_crystal_colour colourless
_exptl_crystal_density_diffrn 1.231
_exptl_crystal_density_method 'not measured'
_exptl_crystal_description irregular
_exptl_crystal_F_000 1376
_exptl_crystal_size_max 0.08
_exptl_crystal_size_mid 0.03
_exptl_crystal_size_min 0.02
_refine_diff_density_max 0.240
_refine_diff_density_min -0.289
_refine_diff_density_rms 0.057
_refine_ls_extinction_method none
_refine_ls_goodness_of_fit_ref 1.000
_refine_ls_hydrogen_treatment mixed
_refine_ls_matrix_type full
_refine_ls_number_parameters 433
_refine_ls_number_reflns 5489
_refine_ls_number_restraints 0
_refine_ls_restrained_S_all 1.000
_refine_ls_R_factor_all 0.2888
_refine_ls_R_factor_gt 0.0977
_refine_ls_shift/su_max 0.000
_refine_ls_shift/su_mean 0.000
_refine_ls_structure_factor_coef Fsqd
_refine_ls_weighting_details 'calc w=1/[\s^2^(Fo^2^)+(0.1078P)^2^+0.0000P] where P=(Fo^2^+2Fc^2^)/3'
_refine_ls_weighting_scheme calc
_refine_ls_wR_factor_gt 0.2078
_refine_ls_wR_factor_ref 0.2821
_reflns_number_gt 1917
_reflns_number_total 5489
_reflns_threshold_expression >2sigma(I)
_cod_data_source_file jo6b00803_si_002.cif
_cod_data_source_block wn6a
_cod_original_sg_symbol_H-M P21/c
_cod_database_code 4032024

loop_
_symmetry_equiv_pos_as_xyz
'x, y, z'
'-x, y+1/2, -z+1/2'
'-x, -y, -z'
'x, -y-1/2, z-1/2'

loop_
_atom_site_label
_atom_site_type_symbol
_atom_site_fract_x
_atom_site_fract_y
_atom_site_fract_z
_atom_site_U_iso_or_equiv
_atom_site_adp_type
_atom_site_occupancy
_atom_site_symmetry_multiplicity
_atom_site_calc_flag
_atom_site_refinement_flags
O1 O -0.3296(5) 0.22261(9) 0.2626(6) 0.0677(15) Uani 1 1 d .
O2 O 0.1941(6) 0.23051(10) 0.1996(7) 0.0727(16) Uani 1 1 d .
O3 O -0.4156(5) 0.07520(10) -0.1809(7) 0.0734(15) Uani 1 1 d .
O4 O -0.4365(5) 0.16816(10) -0.1476(7) 0.0721(15) Uani 1 1 d .
O5 O 0.2940(5) 0.02680(9) 0.2279(6) 0.0624(14) Uani 1 1 d .
O6 O -0.2373(5) 0.01804(9) 0.2757(6) 0.0585(13) Uani 1 1 d .
O7 O 0.0728(5) 0.17421(10) -0.2185(6) 0.0654(15) Uani 1 1 d .
O8 O 0.0905(5) 0.08099(10) -0.2210(6) 0.0675(15) Uani 1 1 d .
C1 C -0.1926(8) 0.21116(15) 0.2358(9) 0.0519(19) Uani 1 1 d .
C2 C -0.0656(9) 0.22690(14) 0.2372(8) 0.056(2) Uani 1 1 d .
C3 C 0.0677(8) 0.21489(15) 0.2051(9) 0.0534(19) Uani 1 1 d .
C4 C 0.0777(7) 0.18870(15) 0.1739(8) 0.0485(19) Uani 1 1 d .
C5 C -0.0519(7) 0.17363(13) 0.1810(8) 0.0537(19) Uani 1 1 d .
H5 H -0.0476 0.1558 0.1653 0.064 Uiso 1 1 calc R
C6 C -0.1881(7) 0.18491(15) 0.2115(9) 0.0522(19) Uani 1 1 d .
C7 C -0.3305(7) 0.16792(15) 0.2170(10) 0.065(2) Uani 1 1 d .
H7A H -0.3300 0.1633 0.3375 0.078 Uiso 1 1 calc R
H7B H -0.4214 0.1784 0.1776 0.078 Uiso 1 1 calc R
C8 C -0.3859(7) 0.09816(16) -0.0834(12) 0.053(2) Uani 1 1 d .
C9 C -0.4211(7) 0.12195(19) -0.1706(10) 0.054(2) Uani 1 1 d .
C10 C -0.3978(7) 0.14397(18) -0.0675(13) 0.055(2) Uani 1 1 d .
C11 C -0.3453(7) 0.14323(16) 0.1102(11) 0.0489(19) Uani 1 1 d .
C12 C -0.3154(7) 0.11932(18) 0.1875(10) 0.055(2) Uani 1 1 d .
H12 H -0.2804 0.1186 0.3074 0.066 Uiso 1 1 calc R
C13 C -0.3347(7) 0.09641(17) 0.0960(12) 0.052(2) Uani 1 1 d .
C14 C -0.3032(7) 0.07041(14) 0.1846(10) 0.069(2) Uani 1 1 d .
H14A H -0.3780 0.0581 0.1253 0.083 Uiso 1 1 calc R
H14B H -0.3207 0.0721 0.3031 0.083 Uiso 1 1 calc R
C15 C 0.0297(8) 0.02175(14) 0.2470(8) 0.0482(18) Uani 1 1 d .
C16 C -0.1137(8) 0.03287(15) 0.2379(8) 0.0494(19) Uani 1 1 d .
C17 C -0.1435(7) 0.05885(15) 0.1923(8) 0.0502(19) Uani 1 1 d .
C18 C -0.0217(7) 0.07369(14) 0.1594(8) 0.055(2) Uani 1 1 d .
H18 H -0.0380 0.0911 0.1295 0.067 Uiso 1 1 calc R
C19 C 0.1238(7) 0.06323(15) 0.1701(9) 0.0524(19) Uani 1 1 d .
C20 C 0.1483(8) 0.03742(15) 0.2169(8) 0.0506(19) Uani 1 1 d .
C21 C 0.2587(7) 0.07896(14) 0.1232(9) 0.060(2) Uani 1 1 d .
H21A H 0.3318 0.0825 0.2296 0.072 Uiso 1 1 calc R
H21B H 0.3103 0.0683 0.0493 0.072 Uiso 1 1 calc R
C22 C 0.1231(7) 0.15073(15) -0.1396(11) 0.0470(19) Uani 1 1 d .
C23 C 0.0875(7) 0.12765(18) -0.2295(9) 0.0516(19) Uani 1 1 d .
C24 C 0.1333(7) 0.10445(16) -0.1407(11) 0.052(2) Uani 1 1 d .
C25 C 0.2130(7) 0.10457(16) 0.0307(11) 0.0492(19) Uani 1 1 d .
C26 C 0.2412(6) 0.12822(16) 0.1130(9) 0.0470(18) Uani 1 1 d .
H26 H 0.2919 0.1284 0.2286 0.056 Uiso 1 1 calc R
C27 C 0.1982(7) 0.15149(15) 0.0327(10) 0.0449(18) Uani 1 1 d .
C28 C 0.2214(7) 0.17697(14) 0.1311(9) 0.057(2) Uani 1 1 d .
H28A H 0.2940 0.1742 0.2390 0.068 Uiso 1 1 calc R
H28B H 0.2670 0.1893 0.0621 0.068 Uiso 1 1 calc R
C29 C -0.4158(9) 0.23277(19) 0.1087(11) 0.102(3) Uani 1 1 d .
H29A H -0.5084 0.2404 0.1329 0.153 Uiso 1 1 calc R
H29B H -0.4414 0.2191 0.0247 0.153 Uiso 1 1 calc R
H29C H -0.3568 0.2458 0.0628 0.153 Uiso 1 1 calc R
C30 C 0.2959(9) 0.2333(2) 0.3669(11) 0.109(4) Uani 1 1 d .
H30A H 0.3807 0.2443 0.3544 0.163 Uiso 1 1 calc R
H30B H 0.3336 0.2165 0.4083 0.163 Uiso 1 1 calc R
H30C H 0.2407 0.2409 0.4489 0.163 Uiso 1 1 calc R
C31 C -0.2946(9) 0.06610(17) -0.2628(11) 0.096(3) Uani 1 1 d .
H31A H -0.3264 0.0504 -0.3257 0.143 Uiso 1 1 calc R
H31B H -0.2051 0.0627 -0.1756 0.143 Uiso 1 1 calc R
H31C H -0.2711 0.0791 -0.3421 0.143 Uiso 1 1 calc R
C32 C -0.3256(9) 0.17900(16) -0.2393(10) 0.083(3) Uani 1 1 d .
H32A H -0.3622 0.1954 -0.2891 0.124 Uiso 1 1 calc R
H32B H -0.3102 0.1674 -0.3305 0.124 Uiso 1 1 calc R
H32C H -0.2301 0.1815 -0.1598 0.124 Uiso 1 1 calc R
C33 C 0.3897(8) 0.02985(16) 0.3968(10) 0.076(2) Uani 1 1 d .
H33A H 0.4883 0.0222 0.3964 0.114 Uiso 1 1 calc R
H33B H 0.3425 0.0214 0.4829 0.114 Uiso 1 1 calc R
H33C H 0.4023 0.0480 0.4239 0.114 Uiso 1 1 calc R
C34 C -0.3150(10) 0.00349(17) 0.1282(11) 0.098(3) Uani 1 1 d .
H34A H -0.3977 -0.0062 0.1609 0.147 Uiso 1 1 calc R
H34B H -0.2440 -0.0082 0.0900 0.147 Uiso 1 1 calc R
H34C H -0.3553 0.0152 0.0352 0.147 Uiso 1 1 calc R
C35 C 0.1714(9) 0.18438(16) -0.3290(11) 0.093(3) Uani 1 1 d .
H35A H 0.1303 0.2005 -0.3791 0.139 Uiso 1 1 calc R
H35B H 0.1775 0.1722 -0.4204 0.139 Uiso 1 1 calc R
H35C H 0.2721 0.1873 -0.2614 0.139 Uiso 1 1 calc R
C36 C 0.1831(9) 0.07172(16) -0.3409(10) 0.090(3) Uani 1 1 d .
H36A H 0.1435 0.0554 -0.3889 0.135 Uiso 1 1 calc R
H36B H 0.2871 0.0695 -0.2806 0.135 Uiso 1 1 calc R
H36C H 0.1806 0.0841 -0.4333 0.135 Uiso 1 1 calc R
C37 C -0.0728(9) 0.25620(14) 0.2620(11) 0.088(3) Uani 1 1 d .
H37A H 0.0260 0.2637 0.2592 0.132 Uiso 1 1 calc R
H37B H -0.1009 0.2599 0.3724 0.132 Uiso 1 1 calc R
H37C H -0.1479 0.2635 0.1701 0.132 Uiso 1 1 calc R
C38 C -0.4901(8) 0.12312(15) -0.3599(9) 0.078(2) Uani 1 1 d .
H38A H -0.4966 0.1059 -0.4079 0.117 Uiso 1 1 calc R
H38B H -0.4270 0.1337 -0.4192 0.117 Uiso 1 1 calc R
H38C H -0.5911 0.1305 -0.3745 0.117 Uiso 1 1 calc R
C39 C 0.0551(8) -0.00685(13) 0.2848(10) 0.078(2) Uani 1 1 d .
H39A H -0.0393 -0.0146 0.3023 0.117 Uiso 1 1 calc R
H39B H 0.1321 -0.0090 0.3880 0.117 Uiso 1 1 calc R
H39C H 0.0885 -0.0151 0.1881 0.117 Uiso 1 1 calc R
C40 C -0.0051(9) 0.12758(16) -0.4123(10) 0.080(2) Uani 1 1 d .
H40A H -0.0185 0.1100 -0.4539 0.120 Uiso 1 1 calc R
H40B H 0.0481 0.1374 -0.4872 0.120 Uiso 1 1 calc R
H40C H -0.1037 0.1353 -0.4123 0.120 Uiso 1 1 calc R

loop_
_atom_site_aniso_label
_atom_site_aniso_U_11
_atom_site_aniso_U_22
_atom_site_aniso_U_33
_atom_site_aniso_U_23
_atom_site_aniso_U_13
_atom_site_aniso_U_12
O1 0.066(3) 0.080(4) 0.065(4) 0.001(3) 0.030(3) 0.025(3)
O2 0.077(3) 0.074(4) 0.075(4) -0.013(3) 0.034(3) -0.028(3)
O3 0.059(3) 0.071(4) 0.090(4) -0.009(4) 0.012(3) -0.004(3)
O4 0.065(3) 0.067(4) 0.090(4) 0.025(3) 0.029(3) 0.012(3)
O5 0.056(3) 0.071(4) 0.061(4) 0.001(3) 0.013(3) 0.021(3)
O6 0.064(3) 0.060(3) 0.051(3) 0.000(3) 0.010(2) -0.021(3)
O7 0.064(3) 0.070(4) 0.068(4) 0.025(3) 0.027(3) 0.014(3)
O8 0.057(3) 0.075(4) 0.077(4) -0.012(3) 0.031(3) -0.010(3)
C1 0.052(5) 0.053(5) 0.054(5) -0.006(4) 0.020(4) 0.001(4)
C2 0.066(5) 0.057(5) 0.048(5) -0.007(4) 0.022(4) 0.000(5)
C3 0.065(5) 0.048(5) 0.051(5) 0.000(4) 0.021(4) -0.014(5)
C4 0.034(4) 0.061(6) 0.052(5) 0.001(4) 0.010(3) -0.005(4)
C5 0.047(4) 0.049(5) 0.065(5) -0.003(4) 0.010(4) 0.004(4)
C6 0.042(4) 0.064(6) 0.055(5) -0.007(4) 0.020(3) -0.004(4)
C7 0.045(4) 0.079(6) 0.074(6) -0.015(5) 0.018(4) -0.006(4)
C8 0.035(4) 0.053(6) 0.072(7) -0.014(6) 0.011(4) -0.004(4)
C9 0.036(4) 0.074(7) 0.052(6) 0.010(6) 0.008(4) -0.003(4)
C10 0.035(4) 0.067(7) 0.065(7) 0.013(6) 0.012(4) 0.000(4)
C11 0.029(4) 0.061(6) 0.057(6) 0.001(5) 0.009(4) 0.001(4)
C12 0.027(4) 0.071(6) 0.067(6) 0.005(6) 0.006(3) -0.011(4)
C13 0.025(4) 0.067(7) 0.063(7) 0.014(5) 0.005(4) -0.004(4)
C14 0.045(4) 0.065(6) 0.099(6) 0.024(5) 0.018(4) -0.001(4)
C15 0.057(5) 0.046(5) 0.042(5) -0.004(4) 0.009(3) 0.004(4)
C16 0.056(5) 0.048(5) 0.046(5) 0.003(4) 0.013(4) -0.005(4)
C17 0.038(4) 0.057(5) 0.055(5) 0.009(4) 0.008(3) -0.004(4)
C18 0.035(4) 0.058(5) 0.072(5) 0.016(4) 0.008(3) 0.003(4)
C19 0.040(4) 0.057(5) 0.060(5) 0.011(4) 0.009(3) 0.005(4)
C20 0.050(5) 0.055(5) 0.048(5) 0.006(4) 0.011(3) 0.012(4)
C21 0.038(4) 0.064(6) 0.080(6) 0.008(5) 0.014(4) 0.005(4)
C22 0.035(4) 0.048(6) 0.059(6) 0.012(5) 0.014(4) 0.011(4)
C23 0.047(4) 0.064(6) 0.045(5) 0.003(5) 0.013(4) 0.000(4)
C24 0.042(4) 0.045(6) 0.073(7) -0.008(5) 0.018(4) -0.010(4)
C25 0.027(4) 0.066(6) 0.058(6) 0.014(5) 0.014(4) 0.001(4)
C26 0.030(4) 0.065(6) 0.045(5) -0.003(5) 0.005(3) -0.005(4)
C27 0.031(4) 0.056(6) 0.049(6) 0.008(5) 0.008(3) 0.002(4)
C28 0.046(4) 0.065(6) 0.060(5) -0.008(4) 0.008(3) -0.011(4)
C29 0.071(6) 0.148(9) 0.086(7) 0.039(7) 0.011(5) 0.053(6)
C30 0.074(6) 0.176(10) 0.078(7) -0.041(7) 0.017(5) -0.063(6)
C31 0.077(6) 0.109(8) 0.106(7) -0.031(6) 0.032(5) 0.020(5)
C32 0.088(6) 0.084(6) 0.081(6) 0.020(5) 0.029(5) -0.013(5)
C33 0.053(4) 0.101(7) 0.071(6) 0.013(5) 0.000(4) 0.029(4)
C34 0.115(7) 0.099(8) 0.080(7) -0.012(6) 0.020(5) -0.044(6)
C35 0.110(7) 0.074(6) 0.102(7) 0.034(6) 0.041(6) 0.012(5)
C36 0.089(6) 0.086(7) 0.101(7) -0.029(6) 0.037(5) 0.001(5)
C37 0.113(7) 0.056(6) 0.107(7) -0.021(5) 0.053(5) -0.009(5)
C38 0.078(5) 0.097(7) 0.054(6) 0.005(5) 0.001(4) -0.015(5)
C39 0.097(6) 0.049(5) 0.092(7) 0.007(5) 0.027(5) 0.009(5)
C40 0.089(6) 0.088(7) 0.060(6) 0.012(5) 0.007(5) 0.015(5)

loop_
_atom_type_symbol
_atom_type_description
_atom_type_scat_dispersion_real
_atom_type_scat_dispersion_imag
_atom_type_scat_source
C C 0.0033 0.0016 'International Tables Vol C Tables 4.2.6.8 and 6.1.1.4'
H H 0.0000 0.0000 'International Tables Vol C Tables 4.2.6.8 and 6.1.1.4'
O O 0.0106 0.0060 'International Tables Vol C Tables 4.2.6.8 and 6.1.1.4'

loop_
_geom_angle_atom_site_label_1
_geom_angle_atom_site_label_2
_geom_angle_atom_site_label_3
_geom_angle
C29 O1 C1 112.2(5)
C3 O2 C30 113.5(5)
C8 O3 C31 116.1(5)
C10 O4 C32 115.7(5)
C20 O5 C33 113.3(5)
C16 O6 C34 112.9(5)
C22 O7 C35 113.7(5)
C24 O8 C36 116.4(5)
C6 C1 C2 122.3(6)
C6 C1 O1 119.1(6)
C2 C1 O1 118.6(7)
C1 C2 C3 116.9(7)
C1 C2 C37 121.8(7)
C3 C2 C37 121.2(7)
C4 C3 O2 118.9(6)
C4 C3 C2 123.3(6)
O2 C3 C2 117.7(7)
C3 C4 C5 117.2(6)
C3 C4 C28 121.2(6)
C5 C4 C28 121.6(7)
C4 C5 C6 121.2(6)
C4 C5 H5 119.4
C6 C5 H5 119.4
C1 C6 C5 118.9(6)
C1 C6 C7 120.8(6)
C5 C6 C7 120.4(7)
C11 C7 C6 116.6(5)
C11 C7 H7A 108.1
C6 C7 H7A 108.1
C11 C7 H7B 108.1
C6 C7 H7B 108.1
H7A C7 H7B 107.3
C13 C8 O3 118.9(8)
C13 C8 C9 122.9(7)
O3 C8 C9 117.9(8)
C10 C9 C8 115.9(7)
C10 C9 C38 122.2(8)
C8 C9 C38 121.8(8)
C11 C10 C9 123.3(8)
C11 C10 O4 118.7(9)
C9 C10 O4 118.0(8)
C12 C11 C10 117.8(8)
C12 C11 C7 121.4(8)
C10 C11 C7 120.6(8)
C13 C12 C11 123.1(7)
C13 C12 H12 118.4
C11 C12 H12 118.4
C12 C13 C8 116.9(7)
C12 C13 C14 122.0(8)
C8 C13 C14 121.1(8)
C13 C14 C17 117.0(5)
C13 C14 H14A 108.0
C17 C14 H14A 108.0
C13 C14 H14B 108.0
C17 C14 H14B 108.0
H14A C14 H14B 107.3
C20 C15 C16 118.1(7)
C20 C15 C39 120.9(6)
C16 C15 C39 121.0(7)
C15 C16 C17 122.5(6)
C15 C16 O6 120.5(7)
C17 C16 O6 117.0(6)
C18 C17 C16 117.3(6)
C18 C17 C14 121.8(7)
C16 C17 C14 120.9(6)
C17 C18 C19 121.5(7)
C17 C18 H18 119.2
C19 C18 H18 119.2
C20 C19 C18 119.1(6)
C20 C19 C21 118.5(6)
C18 C19 C21 122.3(7)
C15 C20 C19 121.3(6)
C15 C20 O5 119.2(7)
C19 C20 O5 119.4(6)
C25 C21 C19 114.7(5)
C25 C21 H21A 108.6
C19 C21 H21A 108.6
C25 C21 H21B 108.6
C19 C21 H21B 108.6
H21A C21 H21B 107.6
C27 C22 C23 122.6(7)
C27 C22 O7 117.5(7)
C23 C22 O7 119.8(7)
C22 C23 C24 117.6(7)
C22 C23 C40 120.9(8)
C24 C23 C40 121.5(8)
O8 C24 C25 119.2(8)
O8 C24 C23 119.4(8)
C25 C24 C23 121.3(7)
C26 C25 C24 117.8(7)
C26 C25 C21 122.4(7)
C24 C25 C21 119.7(8)
C27 C26 C25 123.3(7)
C27 C26 H26 118.4
C25 C26 H26 118.4
C26 C27 C22 117.4(7)
C26 C27 C28 121.7(7)
C22 C27 C28 120.8(7)
C4 C28 C27 114.9(5)
C4 C28 H28A 108.5
C27 C28 H28A 108.5
C4 C28 H28B 108.5
C27 C28 H28B 108.5
H28A C28 H28B 107.5
O1 C29 H29A 109.5
O1 C29 H29B 109.5
H29A C29 H29B 109.5
O1 C29 H29C 109.5
H29A C29 H29C 109.5
H29B C29 H29C 109.5
O2 C30 H30A 109.5
O2 C30 H30B 109.5
H30A C30 H30B 109.5
O2 C30 H30C 109.5
H30A C30 H30C 109.5
H30B C30 H30C 109.5
O3 C31 H31A 109.5
O3 C31 H31B 109.5
H31A C31 H31B 109.5
O3 C31 H31C 109.5
H31A C31 H31C 109.5
H31B C31 H31C 109.5
O4 C32 H32A 109.5
O4 C32 H32B 109.5
H32A C32 H32B 109.5
O4 C32 H32C 109.5
H32A C32 H32C 109.5
H32B C32 H32C 109.5
O5 C33 H33A 109.5
O5 C33 H33B 109.5
H33A C33 H33B 109.5
O5 C33 H33C 109.5
H33A C33 H33C 109.5
H33B C33 H33C 109.5
O6 C34 H34A 109.5
O6 C34 H34B 109.5
H34A C34 H34B 109.5
O6 C34 H34C 109.5
H34A C34 H34C 109.5
H34B C34 H34C 109.5
O7 C35 H35A 109.5
O7 C35 H35B 109.5
H35A C35 H35B 109.5
O7 C35 H35C 109.5
H35A C35 H35C 109.5
H35B C35 H35C 109.5
O8 C36 H36A 109.5
O8 C36 H36B 109.5
H36A C36 H36B 109.5
O8 C36 H36C 109.5
H36A C36 H36C 109.5
H36B C36 H36C 109.5
C2 C37 H37A 109.5
C2 C37 H37B 109.5
H37A C37 H37B 109.5
C2 C37 H37C 109.5
H37A C37 H37C 109.5
H37B C37 H37C 109.5
C9 C38 H38A 109.5
C9 C38 H38B 109.5
H38A C38 H38B 109.5
C9 C38 H38C 109.5
H38A C38 H38C 109.5
H38B C38 H38C 109.5
C15 C39 H39A 109.5
C15 C39 H39B 109.5
H39A C39 H39B 109.5
C15 C39 H39C 109.5
H39A C39 H39C 109.5
H39B C39 H39C 109.5
C23 C40 H40A 109.5
C23 C40 H40B 109.5
H40A C40 H40B 109.5
C23 C40 H40C 109.5
H40A C40 H40C 109.5
H40B C40 H40C 109.5

loop_
_geom_bond_atom_site_label_1
_geom_bond_atom_site_label_2
_geom_bond_distance
O1 C29 1.399(8)
O1 C1 1.400(7)
O2 C3 1.386(7)
O2 C30 1.449(8)
O3 C8 1.404(8)
O3 C31 1.426(7)
O4 C10 1.407(8)
O4 C32 1.434(7)
O5 C20 1.391(7)
O5 C33 1.437(8)
O6 C16 1.411(7)
O6 C34 1.436(8)
O7 C22 1.392(7)
O7 C35 1.437(7)
O8 C24 1.381(8)
O8 C36 1.438(7)
C1 C6 1.366(9)
C1 C2 1.386(9)
C2 C3 1.398(9)
C2 C37 1.524(9)
C3 C4 1.376(9)
C4 C5 1.396(8)
C4 C28 1.503(8)
C5 C6 1.400(8)
C5 H5 0.9300
C6 C7 1.543(9)
C7 C11 1.512(9)
C7 H7A 0.9700
C7 H7B 0.9700
C8 C13 1.392(9)
C8 C9 1.408(9)
C9 C10 1.383(9)
C9 C38 1.492(9)
C10 C11 1.379(9)
C11 C12 1.375(9)
C12 C13 1.373(9)
C12 H12 0.9300
C13 C14 1.509(9)
C14 C17 1.527(8)
C14 H14A 0.9700
C14 H14B 0.9700
C15 C20 1.380(8)
C15 C16 1.383(8)
C15 C39 1.511(9)
C16 C17 1.397(8)
C17 C18 1.385(8)
C18 C19 1.386(8)
C18 H18 0.9300
C19 C20 1.384(9)
C19 C21 1.544(8)
C21 C25 1.521(9)
C21 H21A 0.9700
C21 H21B 0.9700
C22 C27 1.385(9)
C22 C23 1.386(9)
C23 C24 1.402(9)
C23 C40 1.507(9)
C24 C25 1.392(9)
C25 C26 1.378(9)
C26 C27 1.372(9)
C26 H26 0.9300
C27 C28 1.515(9)
C28 H28A 0.9700
C28 H28B 0.9700
C29 H29A 0.9600
C29 H29B 0.9600
C29 H29C 0.9600
C30 H30A 0.9600
C30 H30B 0.9600
C30 H30C 0.9600
C31 H31A 0.9600
C31 H31B 0.9600
C31 H31C 0.9600
C32 H32A 0.9600
C32 H32B 0.9600
C32 H32C 0.9600
C33 H33A 0.9600
C33 H33B 0.9600
C33 H33C 0.9600
C34 H34A 0.9600
C34 H34B 0.9600
C34 H34C 0.9600
C35 H35A 0.9600
C35 H35B 0.9600
C35 H35C 0.9600
C36 H36A 0.9600
C36 H36B 0.9600
C36 H36C 0.9600
C37 H37A 0.9600
C37 H37B 0.9600
C37 H37C 0.9600
C38 H38A 0.9600
C38 H38B 0.9600
C38 H38C 0.9600
C39 H39A 0.9600
C39 H39B 0.9600
C39 H39C 0.9600
C40 H40A 0.9600
C40 H40B 0.9600
C40 H40C 0.9600
